data_4020453
loop_
_publ_author_name
'Pham, Tien Q.'
'Pyne, Stephen G.'
'Skelton, Brian W.'
'White, Allan H.'

_publ_section_title
;
 Synthesis of Carbocyclic Hydantocidins via Regioselective and
 Diastereoselective Phosphine-Catalyzed [3 + 2]-Cycloadditions
 to 5-Methylenehydantoins
;
_journal_coden_ASTM JOCEAH
_journal_issue 16
_journal_name_full 'Journal of Organic Chemistry'
_journal_page_first 6369
_journal_page_last 6377
_journal_paper_doi 10.1021/jo050827h
_journal_volume 70
_journal_year 2005
_chemical_formula_moiety 'C27 H32 N2 O6'
_chemical_formula_sum 'C27 H32 N2 O6'
_chemical_formula_weight 480.56
_space_group_crystal_system monoclinic
_space_group_IT_number 14
_space_group_name_Hall '-P 2yn'
_space_group_name_H-M_alt 'P 1 21/n 1'
_cell_angle_alpha 90.00000
_cell_angle_beta 114.904(4)
_cell_angle_gamma 90.00000
_cell_formula_units_Z 4
_cell_length_a 10.421(3)
_cell_length_b 22.846(5)
_cell_length_c 11.407(3)
_cell_measurement_temperature 150(2)
_cell_volume 2463.2(11)
_exptl_crystal_density_diffrn 1.296
_cod_original_sg_symbol_Hall -p_2yn
_cod_original_sg_symbol_H-M 'P 21/n'
_cod_database_code 4020453

loop_
_space_group_symop_id
_space_group_symop_operation_xyz
1 +x,+y,+z
2 1/2-x,1/2+y,1/2-z
3 -x,-y,-z
4 1/2+x,1/2-y,1/2+z

loop_
_atom_site_label
_atom_site_fract_x
_atom_site_fract_y
_atom_site_fract_z
_atom_site_U_iso_or_equiv
_atom_site_adp_type
_atom_site_calc_flag
_atom_site_calc_attached_atom
_atom_site_occupancy
_atom_site_disorder_assembly
_atom_site_disorder_group
C1 .4792(2) .34804(8) .75122(18) .0236(9) Uani ? ? 1.00000 ? ?
N2 .34594(16) .33230(7) .64174(14) .0251(8) Uani ? ? 1.00000 ? ?
C20 .2953(3) .35325(10) .5096(2) .0293(11) Uani ? ? 1.00000 ? ?
C21 .3320(2) .31455(9) .42046(19) .0268(10) Uani ? ? 1.00000 ? ?
C22 .2789(2) .32859(11) .2897(2) .0367(12) Uani ? ? 1.00000 ? ?
C23 .3158(3) .29610(12) .2063(2) .0452(14) Uani ? ? 1.00000 ? ?
C24 .4054(2) .24878(11) .2507(2) .0408(13) Uani ? ? 1.00000 ? ?
C25 .4557(2) .23332(10) .3790(2) .0356(12) Uani ? ? 1.00000 ? ?
C26 .4188(2) .26598(9) .4631(2) .0304(11) Uani ? ? 1.00000 ? ?
C3 .2693(2) .29395(8) .67733(19) .0246(10) Uani ? ? 1.00000 ? ?
O3 .15004(14) .27576(6) .60620(13) .0313(7) Uani ? ? 1.00000 ? ?
N4 .34519(16) .27879(7) .80287(15) .0252(8) Uani ? ? 1.00000 ? ?
C40 .3037(2) .23142(10) .8639(2) .0305(11) Uani ? ? 1.00000 ? ?
C41 .3593(2) .17151(9) .85184(19) .0278(10) Uani ? ? 1.00000 ? ?
C42 .3814(3) .13030(10) .9477(2) .0396(12) Uani ? ? 1.00000 ? ?
C43 .4306(3) .07540(11) .9391(2) .0539(15) Uani ? ? 1.00000 ? ?
C44 .4596(3) .06017(11) .8352(2) .0466(13) Uani ? ? 1.00000 ? ?
C45 .4360(2) .10061(10) .7386(2) .0348(12) Uani ? ? 1.00000 ? ?
C46 .3862(2) .15570(9) .7473(2) .0295(11) Uani ? ? 1.00000 ? ?
C5 .4904(2) .29969(9) .85020(18) .0258(10) Uani ? ? 1.00000 ? ?
O5 .53876(16) .32221(7) .97541(14) .0386(8) Uani ? ? 1.00000 ? ?
C6 .6090(2) .35162(11) .7216(2) .0299(11) Uani ? ? 1.00000 ? ?
C7 .7185(2) .38200(9) .8407(2) .0285(10) Uani ? ? 1.00000 ? ?
C71 .8345(2) .41179(9) .8174(2) .0300(11) Uani ? ? 1.00000 ? ?
O71 .82746(16) .42807(7) .71497(15) .0445(9) Uani ? ? 1.00000 ? ?
O72 .95044(14) .41854(6) .92991(14) .0339(7) Uani ? ? 1.00000 ? ?
C72 1.0669(3) .45134(11) .9229(3) .0419(13) Uani ? ? 1.00000 ? ?
C73 1.1513(3) .41557(14) .8701(4) .0610(18) Uani ? ? 1.00000 ? ?
C8 .6333(2) .42646(9) .8837(2) .0292(11) Uani ? ? 1.00000 ? ?
O8 .64238(15) .48436(6) .84231(16) .0432(8) Uani ? ? 1.00000 ? ?
C9 .4783(2) .40892(8) .8090(2) .0245(10) Uani ? ? 1.00000 ? ?
O9 .42533(14) .45119(6) .70805(13) .0317(7) Uani ? ? 1.00000 ? ?
C10 .5033(2) .50394(9) .7566(2) .0329(11) Uani ? ? 1.00000 ? ?
C101 .4401(3) .53984(11) .8298(3) .0382(12) Uani ? ? 1.00000 ? ?
C102 .5104(4) .53684(13) .6459(3) .0623(18) Uani ? ? 1.00000 ? ?
H20a .330(2) .3931(10) .5098(18) .031(6) Uiso ? ? 1.00000 ? ?
H20b .193(2) .3569(9) .4778(19) .039(6) Uiso ? ? 1.00000 ? ?
H22 .217(2) .3626(10) .256(2) .044(7) Uiso ? ? 1.00000 ? ?
H23 .281(2) .3080(9) .118(2) .046(7) Uiso ? ? 1.00000 ? ?
H24 .431(2) .2252(9) .191(2) .035(6) Uiso ? ? 1.00000 ? ?
H25 .516(2) .1981(10) .413(2) .050(7) Uiso ? ? 1.00000 ? ?
H26 .459(2) .2537(8) .555(2) .030(5) Uiso ? ? 1.00000 ? ?
H40a .200(2) .2305(8) .8242(18) .033(6) Uiso ? ? 1.00000 ? ?
H40b .338(2) .2408(9) .955(2) .037(6) Uiso ? ? 1.00000 ? ?
H42 .359(2) .1410(10) 1.020(2) .055(7) Uiso ? ? 1.00000 ? ?
H43 .442(3) .0478(11) 1.006(2) .067(8) Uiso ? ? 1.00000 ? ?
H44 .494(2) .0213(11) .826(2) .052(7) Uiso ? ? 1.00000 ? ?
H45 .457(2) .0906(9) .667(2) .040(6) Uiso ? ? 1.00000 ? ?
H46 .370(2) .1832(9) .6789(19) .033(6) Uiso ? ? 1.00000 ? ?
H5 .5681(19) .2655(8) .8506(16) .025(4) Uiso ? ? 1.00000 ? ?
H5O .582(2) .2914(9) 1.028(2) .030(4) Uiso ? ? 1.00000 ? ?
H6a .588(2) .3743(9) .6483(19) .028(6) Uiso ? ? 1.00000 ? ?
H6b .643(2) .3113(9) .7068(18) .034(6) Uiso ? ? 1.00000 ? ?
H7 .7630(18) .3540(8) .9106(17) .020(5) Uiso ? ? 1.00000 ? ?
H72a 1.126(2) .4632(10) 1.012(2) .052(7) Uiso ? ? 1.00000 ? ?
H72b 1.021(2) .4871(10) .865(2) .041(6) Uiso ? ? 1.00000 ? ?
H73a 1.224(3) .4409(13) .862(3) .087(10) Uiso ? ? 1.00000 ? ?
H73b 1.090(3) .3982(12) .781(3) .068(9) Uiso ? ? 1.00000 ? ?
H73c 1.197(3) .3835(13) .928(2) .068(9) Uiso ? ? 1.00000 ? ?
H8 .6638(19) .4257(8) .9767(19) .024(5) Uiso ? ? 1.00000 ? ?
H9 .4264(18) .4091(7) .8632(16) .015(5) Uiso ? ? 1.00000 ? ?
H101a .430(2) .5135(10) .900(2) .053(7) Uiso ? ? 1.00000 ? ?
H101b .344(3) .5547(10) .771(2) .062(8) Uiso ? ? 1.00000 ? ?
H101c .501(2) .5732(11) .873(2) .053(7) Uiso ? ? 1.00000 ? ?
H102a .568(3) .5155(11) .610(2) .063(8) Uiso ? ? 1.00000 ? ?
H102b .563(3) .5728(13) .677(3) .079(9) Uiso ? ? 1.00000 ? ?
H102c .408(3) .5400(11) .572(3) .072(9) Uiso ? ? 1.00000 ? ?

loop_
_atom_site_aniso_label
_atom_site_aniso_U_11
_atom_site_aniso_U_22
_atom_site_aniso_U_33
_atom_site_aniso_U_12
_atom_site_aniso_U_13
_atom_site_aniso_U_23
C1 .0214(11) .0243(11) .0233(11) -.0004(9) .0075(9) -.0051(9)
N2 .0227(9) .0281(10) .0216(9) -.0044(7) .0064(7) -.0003(7)
C20 .0314(13) .0284(13) .0252(12) -.0024(10) .0090(10) .0026(10)
C21 .0252(11) .0296(12) .0245(11) -.0082(9) .0093(9) -.0026(9)
C22 .0349(13) .0437(15) .0306(13) -.0013(12) .0128(11) .0028(11)
C23 .0481(16) .0630(18) .0247(14) -.0056(14) .0156(12) -.0013(13)
C24 .0383(14) .0527(16) .0364(14) -.0094(12) .0207(12) -.0145(13)
C25 .0340(13) .0332(14) .0406(14) -.0084(11) .0167(11) -.0085(11)
C26 .0346(12) .0288(13) .0279(12) -.0082(10) .0131(10) -.0033(10)
C3 .0241(12) .0209(11) .0294(12) .0026(9) .0120(10) -.0031(9)
O3 .0233(8) .0320(8) .0324(8) -.0043(7) .0057(7) -.0018(7)
N4 .0236(9) .0259(9) .0229(9) .0008(7) .0066(8) .0038(7)
C40 .0327(13) .0324(13) .0280(13) .0000(10) .0142(11) .0035(10)
C41 .0245(11) .0265(12) .0277(12) -.0057(9) .0065(9) .0004(9)
C42 .0554(16) .0311(14) .0310(13) -.0035(11) .0168(12) .0009(11)
C43 .089(2) .0298(15) .0374(15) .0052(14) .0216(14) .0102(12)
C44 .0631(18) .0263(14) .0400(15) .0071(12) .0117(13) .0013(12)
C45 .0363(13) .0308(13) .0343(13) -.0017(10) .0119(11) -.0046(11)
C46 .0300(12) .0279(12) .0295(12) -.0018(10) .0114(10) .0046(10)
C5 .0247(11) .0274(11) .0204(11) .0007(9) .0049(9) -.0039(9)
O5 .0466(10) .0319(9) .0255(9) .0027(8) .0037(7) .0017(7)
C6 .0256(12) .0319(13) .0332(13) -.0023(10) .0133(10) -.0089(11)
C7 .0236(11) .0293(12) .0322(12) -.0007(9) .0114(10) -.0043(10)
C71 .0267(12) .0293(12) .0361(13) .0018(9) .0152(11) -.0070(10)
O71 .0408(10) .0578(11) .0387(10) -.0068(8) .0205(8) .0018(8)
O72 .0230(8) .0368(9) .0409(9) -.0069(6) .0124(7) -.0052(7)
C72 .0270(13) .0385(15) .0597(18) -.0090(12) .0177(13) -.0010(14)
C73 .0379(17) .0478(19) .112(3) .0020(15) .045(2) .010(2)
C8 .0240(12) .0329(13) .0321(13) -.0028(9) .0130(10) -.0092(10)
O8 .0317(9) .0246(9) .0759(12) -.0063(7) .0252(9) -.0116(8)
C9 .0237(11) .0254(12) .0261(11) .0017(9) .0122(10) .0001(9)
O9 .0372(9) .0231(8) .0321(8) -.0031(6) .0117(7) -.0004(6)
C10 .0392(14) .0256(12) .0346(13) -.0062(10) .0163(11) -.0048(10)
C101 .0423(15) .0308(14) .0408(15) .0060(12) .0169(13) -.0032(12)
C102 .104(3) .0432(18) .058(2) -.0263(19) .052(2) -.0116(15)

loop_
_geom_bond_atom_site_label_1
_geom_bond_atom_site_label_2
_geom_bond_site_symmetry_1
_geom_bond_site_symmetry_2
_geom_bond_distance
_geom_bond_publ_flag
C1 N2 . . 1.469(2) ?
C1 C5 . . 1.548(3) ?
C1 C6 . . 1.528(4) ?
C1 C9 . . 1.541(3) ?
N2 C20 . . 1.452(3) ?
N2 C3 . . 1.358(3) ?
C20 C21 . . 1.513(3) ?
C20 H20a . . .98(2) ?
C20 H20b . . .97(2) ?
C21 C22 . . 1.392(3) ?
C21 C26 . . 1.384(3) ?
C22 C23 . . 1.383(4) ?
C22 H22 . . .98(2) ?
C23 C24 . . 1.378(4) ?
C23 H23 . . .96(2) ?
C24 C25 . . 1.376(3) ?
C24 H24 . . .99(2) ?
C25 C26 . . 1.391(4) ?
C25 H25 . . .99(2) ?
C26 H26 . . .99(2) ?
C3 O3 . . 1.236(2) ?
C3 N4 . . 1.357(2) ?
N4 C40 . . 1.448(3) ?
N4 C5 . . 1.457(3) ?
C40 C41 . . 1.515(3) ?
C40 H40a . . .98(2) ?
C40 H40b . . .97(2) ?
C41 C42 . . 1.387(3) ?
C41 C46 . . 1.383(4) ?
C42 C43 . . 1.374(4) ?
C42 H42 . . .98(3) ?
C43 C44 . . 1.385(5) ?
C43 H43 . . .96(3) ?
C44 C45 . . 1.379(4) ?
C44 H44 . . .98(3) ?
C45 C46 . . 1.381(3) ?
C45 H45 . . .96(3) ?
C46 H46 . . .96(2) ?
C5 O5 . . 1.397(2) ?
C5 H5 . . 1.12(2) ?
O5 H5O . . .91(2) ?
C6 C7 . . 1.525(3) ?
C6 H6a . . .93(2) ?
C6 H6b . . 1.03(2) ?
C7 C71 . . 1.505(4) ?
C7 C8 . . 1.558(3) ?
C7 H7 . . .974(17) ?
C71 O71 . . 1.199(3) ?
C71 O72 . . 1.351(2) ?
O72 C72 . . 1.457(3) ?
C72 C73 . . 1.500(5) ?
C72 H72a . . .98(2) ?
C72 H72b . . 1.03(2) ?
C73 H73a . . .98(3) ?
C73 H73b . . 1.03(2) ?
C73 H73c . . .97(3) ?
C8 O8 . . 1.421(3) ?
C8 C9 . . 1.529(3) ?
C8 H8 . . .97(2) ?
O8 C10 . . 1.436(2) ?
C9 O9 . . 1.424(2) ?
C9 H9 . . .98(2) ?
O9 C10 . . 1.428(2) ?
C10 C101 . . 1.506(4) ?
C10 C102 . . 1.499(5) ?
C101 H101a . . 1.04(3) ?
C101 H101b . . 1.01(2) ?
C101 H101c . . .98(2) ?
C102 H102a . . .98(3) ?
C102 H102b . . .97(3) ?
C102 H102c . . 1.05(3) ?

loop_
_cod_changelog_entry_id
_cod_changelog_entry_author
_cod_changelog_entry_date
_cod_changelog_entry_text
1 'Vaitkus, Antanas' 2022-02-17T14:35:00+02:00 'Updated space group information.'
2 'Vaitkus, Antanas' 2022-02-17T14:50:00+02:00 'Updated bibliographic information.'
